data_1556651
loop_
_publ_author_name
'Tao, Xin'
'\<Skoch, Karel'
'Daniliuc, Constantin G.'
'Kehr, Gerald'
'Erker, Gerhard'

_publ_section_title
;
 Borane-induced ring closure reaction of oligomethylene-linked bis-allenes
;
_journal_issue 6
_journal_name_full 'Chemical Science'
_journal_page_first 1542
_journal_page_last 1548
_journal_paper_doi 10.1039/C9SC03870A
_journal_volume 11
_journal_year 2020
_chemical_formula_sum 'C46 H38 B Cl2 F10 P'
_chemical_formula_weight 893.44
_space_group_crystal_system triclinic
_space_group_IT_number 2
_space_group_name_Hall '-P 1'
_space_group_name_H-M_alt 'P -1'
_atom_sites_solution_hydrogens geom
_audit_creation_method 'APEX3 v2016.1-0'
_audit_update_record
;
2019-06-13 deposited with the CCDC.	2019-12-17 downloaded from the CCDC.
;
_cell_angle_alpha 96.789(6)
_cell_angle_beta 96.943(7)
_cell_angle_gamma 106.576(7)
_cell_formula_units_Z 2
_cell_length_a 11.1982(12)
_cell_length_b 11.5411(13)
_cell_length_c 16.5533(16)
_cell_measurement_reflns_used 3179
_cell_measurement_temperature 100.(2)
_cell_measurement_theta_max 66.5372
_cell_measurement_theta_min 4.0490
_cell_volume 2009.0(4)
_computing_cell_refinement 'SAINT V8.37A (Bruker AXS Inc., 2015)'
_computing_data_collection 'APEX3 v2016.1-0 (Bruker AXS Inc., 2016)'
_computing_data_reduction 'SAINT V8.37A (Bruker AXS Inc., 2015)'
_computing_molecular_graphics 'APEX3 v2016.1-0 (Bruker AXS Inc., 2016)'
_computing_publication_material 'APEX3 v2016.1-0 (Bruker AXS Inc., 2016)'
_computing_structure_refinement 'SHELXL-2014/7 (Sheldrick, 2014)'
_computing_structure_solution 'SHELXL-2014/7 (Sheldrick, 2014)'
_diffrn_ambient_temperature 100.(2)
_diffrn_detector_area_resol_mean 8.3333
_diffrn_measured_fraction_theta_full 0.950
_diffrn_measured_fraction_theta_max 0.950
_diffrn_measurement_device_type 'Kappa CCD APEXII'
_diffrn_measurement_method 'phi / omega scans'
_diffrn_radiation_monochromator graphite
_diffrn_radiation_type CuK\a
_diffrn_radiation_wavelength 1.54178
_diffrn_reflns_av_R_equivalents 0.0760
_diffrn_reflns_av_unetI/netI 0.0801
_diffrn_reflns_limit_h_max 13
_diffrn_reflns_limit_h_min -13
_diffrn_reflns_limit_k_max 13
_diffrn_reflns_limit_k_min -13
_diffrn_reflns_limit_l_max 19
_diffrn_reflns_limit_l_min -19
_diffrn_reflns_number 24246
_diffrn_reflns_theta_full 67.21
_diffrn_reflns_theta_max 67.21
_diffrn_reflns_theta_min 4.05
_diffrn_source 'fine-focus sealed tube'
_diffrn_source_type 'fine-focus sealed tube'
_exptl_absorpt_coefficient_mu 2.543
_exptl_absorpt_correction_T_max 0.95
_exptl_absorpt_correction_T_min 0.79
_exptl_absorpt_correction_type multi-scan
_exptl_absorpt_process_details
;
Bruker AXS (2014). SADABS, Version 2014/5, Bruker AXS Inc., Madison, Wisconsin,
USA.
;
_exptl_crystal_colour colourless
_exptl_crystal_density_diffrn 1.477
_exptl_crystal_density_method 'not measured'
_exptl_crystal_description plate
_exptl_crystal_F_000 916
_exptl_crystal_size_max 0.120
_exptl_crystal_size_mid 0.080
_exptl_crystal_size_min 0.020
_refine_diff_density_max 0.374
_refine_diff_density_min -0.520
_refine_ls_extinction_coef 0.0011(2)
_refine_ls_extinction_method 'SHELXL-2014/7 (Sheldrick 2014'
_refine_ls_goodness_of_fit_ref 1.090
_refine_ls_hydrogen_treatment constr
_refine_ls_matrix_type full
_refine_ls_number_parameters 542
_refine_ls_number_reflns 6850
_refine_ls_number_restraints 0
_refine_ls_restrained_S_all 1.090
_refine_ls_R_factor_all 0.0970
_refine_ls_R_factor_gt 0.0599
_refine_ls_shift/su_max 0.000
_refine_ls_shift/su_mean 0.000
_refine_ls_structure_factor_coef Fsqd
_refine_ls_weighting_details 'w=1/[\s^2^(Fo^2^)+(0.0730P)^2^+0.6795P] where P=(Fo^2^+2Fc^2^)/3'
_refine_ls_weighting_scheme calc
_refine_ls_wR_factor_gt 0.1448
_refine_ls_wR_factor_ref 0.1685
_reflns_number_gt 4461
_reflns_number_total 6850
_reflns_threshold_expression 'I > 2\s(I)'
_cod_data_source_file c9sc03870a2.cif
_cod_data_source_block erk9509
_cod_depositor_comments
;Adding full bibliography for 1556647--1556655.cif.

 Adding full bibliography for 1556647--1556655.cif.
;
_cod_database_code 1556651

loop_
_space_group_symop_operation_xyz
'x, y, z'
'-x, -y, -z'

loop_
_atom_site_type_symbol
_atom_site_label
_atom_site_fract_x
_atom_site_fract_y
_atom_site_fract_z
_atom_site_U_iso_or_equiv
_atom_site_adp_type
_atom_site_calc_flag
_atom_site_refinement_flags_adp
_atom_site_refinement_flags_posn
_atom_site_occupancy
P P1 0.29341(10) 0.27507(9) 0.21225(6) 0.0249(3) Uani d . . 1
B B1 0.6710(4) 0.3470(4) 0.3003(3) 0.0234(10) Uani d . . 1
C C1 0.5441(5) 0.3668(5) -0.0447(3) 0.0466(13) Uani d . . 1
H H1A 0.5671 0.4481 -0.0158 0.056 Uiso calc U R 1
H H1B 0.485 0.3432 -0.0944 0.056 Uiso calc U R 1
C C2 0.5935(4) 0.2875(4) -0.0160(2) 0.0347(10) Uani d . . 1
H H2 0.5681 0.207 -0.0466 0.042 Uiso calc U R 1
C C3 0.6880(4) 0.3139(4) 0.0621(2) 0.0324(10) Uani d . . 1
H H3 0.7187 0.4047 0.0797 0.039 Uiso calc U R 1
C C4 0.6301(4) 0.2560(3) 0.1343(2) 0.0239(9) Uani d . . 1
C C5 0.7229(4) 0.2999(3) 0.2179(2) 0.0271(9) Uani d . . 1
H H5A 0.7957 0.3675 0.2097 0.033 Uiso calc U R 1
H H5B 0.7556 0.2315 0.2299 0.033 Uiso calc U R 1
C C6 0.5911(4) 0.1134(3) 0.1104(2) 0.0272(9) Uani d . . 1
H H6 0.5292 0.0921 0.058 0.033 Uiso calc U R 1
C C7 0.7028(4) 0.0696(4) 0.0903(3) 0.0349(11) Uani d . . 1
H H7A 0.7652 0.0851 0.1412 0.042 Uiso calc U R 1
H H7B 0.6724 -0.0199 0.0708 0.042 Uiso calc U R 1
C C8 0.7673(4) 0.1335(4) 0.0249(3) 0.0365(11) Uani d . . 1
H H8A 0.8444 0.1096 0.0193 0.044 Uiso calc U R 1
H H8B 0.71 0.1053 -0.0287 0.044 Uiso calc U R 1
C C9 0.8031(4) 0.2722(4) 0.0447(3) 0.0374(11) Uani d . . 1
H H9A 0.8366 0.3085 -0.0023 0.045 Uiso calc U R 1
H H9B 0.8705 0.3021 0.0936 0.045 Uiso calc U R 1
C C10 0.5207(4) 0.0531(4) 0.1733(3) 0.0310(10) Uani d . . 1
C C11 0.4035(4) 0.0894(3) 0.1833(2) 0.0285(10) Uani d . . 1
H H11A 0.3613 0.0476 0.2257 0.034 Uiso calc U R 1
H H11B 0.3439 0.0642 0.1306 0.034 Uiso calc U R 1
C C12 0.4404(4) 0.2314(3) 0.2096(2) 0.0254(9) Uani d . . 1
C C13 0.5095(4) 0.2922(3) 0.1442(2) 0.0268(9) Uani d . . 1
H H13A 0.5325 0.3823 0.1595 0.032 Uiso calc U R 1
H H13B 0.4519 0.2685 0.0906 0.032 Uiso calc U R 1
C C14 0.5553(5) -0.0234(4) 0.2184(3) 0.0393(11) Uani d . . 1
H H14A 0.6303 -0.0439 0.2119 0.047 Uiso calc U R 1
H H14B 0.5049 -0.0576 0.257 0.047 Uiso calc U R 1
C C15 0.5205(4) 0.2671(3) 0.2973(2) 0.0255(9) Uani d . . 1
H H15A 0.5176 0.1914 0.3206 0.031 Uiso calc U R 1
H H15B 0.4815 0.316 0.333 0.031 Uiso calc U R 1
C C21 0.6844(4) 0.4958(3) 0.3200(2) 0.0245(9) Uani d . . 1
C C22 0.7275(4) 0.5859(3) 0.2723(2) 0.0261(9) Uani d . . 1
F F22 0.7585(2) 0.5581(2) 0.19702(13) 0.0325(6) Uani d . . 1
C C23 0.7408(4) 0.7091(3) 0.2943(2) 0.0298(10) Uani d . . 1
F F23 0.7829(2) 0.7903(2) 0.24388(15) 0.0380(6) Uani d . . 1
C C24 0.7108(4) 0.7495(3) 0.3694(3) 0.0297(10) Uani d . . 1
F F24 0.7214(2) 0.8688(2) 0.39079(15) 0.0382(6) Uani d . . 1
C C25 0.6676(4) 0.6648(4) 0.4184(2) 0.0296(10) Uani d . . 1
F F25 0.6351(2) 0.7018(2) 0.49135(14) 0.0359(6) Uani d . . 1
C C26 0.6549(4) 0.5434(4) 0.3937(2) 0.0273(9) Uani d . . 1
F F26 0.6114(2) 0.4670(2) 0.44687(13) 0.0311(6) Uani d . . 1
C C31 0.7622(4) 0.3224(3) 0.3807(2) 0.0264(9) Uani d . . 1
C C32 0.7271(4) 0.2492(4) 0.4393(2) 0.0276(9) Uani d . . 1
F F32 0.6022(2) 0.1954(2) 0.44388(14) 0.0394(6) Uani d . . 1
C C33 0.8086(5) 0.2250(4) 0.5000(2) 0.0352(11) Uani d . . 1
F F33 0.7632(3) 0.1527(3) 0.55540(16) 0.0486(7) Uani d . . 1
C C34 0.9355(4) 0.2781(4) 0.5065(2) 0.0325(10) Uani d . . 1
F F34 1.0163(2) 0.2556(3) 0.56481(15) 0.0502(8) Uani d . . 1
C C35 0.9779(4) 0.3548(4) 0.4521(2) 0.0322(10) Uani d . . 1
F F35 1.1031(2) 0.4098(3) 0.45785(15) 0.0442(7) Uani d . . 1
C C36 0.8925(4) 0.3753(4) 0.3921(2) 0.0295(10) Uani d . . 1
F F36 0.9436(2) 0.4539(2) 0.34179(14) 0.0359(6) Uani d . . 1
C C41 0.1842(4) 0.1820(3) 0.2674(2) 0.0259(9) Uani d . . 1
C C42 0.0546(4) 0.1638(4) 0.2465(3) 0.0350(10) Uani d . . 1
H H42 0.0244 0.1947 0.2001 0.042 Uiso calc U R 1
C C43 -0.0298(4) 0.1017(4) 0.2924(3) 0.0421(12) Uani d . . 1
H H43 -0.1176 0.0905 0.2778 0.05 Uiso calc U R 1
C C44 0.0135(5) 0.0558(4) 0.3600(3) 0.0400(11) Uani d . . 1
H H44 -0.0446 0.0119 0.3913 0.048 Uiso calc U R 1
C C45 0.1412(4) 0.0739(4) 0.3819(3) 0.0330(10) Uani d . . 1
H H45 0.1708 0.0427 0.4283 0.04 Uiso calc U R 1
C C46 0.2262(4) 0.1371(3) 0.3365(2) 0.0260(9) Uani d . . 1
H H46 0.314 0.15 0.3524 0.031 Uiso calc U R 1
C C51 0.2108(4) 0.2612(4) 0.1084(2) 0.0260(9) Uani d . . 1
C C52 0.1636(4) 0.1460(4) 0.0597(3) 0.0347(11) Uani d . . 1
H H52 0.1674 0.0752 0.0825 0.042 Uiso calc U R 1
C C53 0.1111(4) 0.1350(4) -0.0220(3) 0.0420(12) Uani d . . 1
H H53 0.08 0.0565 -0.0553 0.05 Uiso calc U R 1
C C54 0.1037(4) 0.2365(5) -0.0553(3) 0.0424(12) Uani d . . 1
H H54 0.0696 0.2282 -0.1118 0.051 Uiso calc U R 1
C C55 0.1451(4) 0.3499(4) -0.0073(3) 0.0433(12) Uani d . . 1
H H55 0.1366 0.4195 -0.03 0.052 Uiso calc U R 1
C C56 0.1995(4) 0.3628(4) 0.0745(3) 0.0327(10) Uani d . . 1
H H56 0.2291 0.4417 0.1075 0.039 Uiso calc U R 1
C C61 0.3326(4) 0.4324(3) 0.2615(2) 0.0281(10) Uani d . . 1
C C62 0.2936(4) 0.4573(4) 0.3370(2) 0.0314(10) Uani d . . 1
H H62 0.2491 0.3921 0.3624 0.038 Uiso calc U R 1
C C63 0.3202(4) 0.5770(4) 0.3746(2) 0.0339(10) Uani d . . 1
H H63 0.2945 0.5936 0.4262 0.041 Uiso calc U R 1
C C64 0.3834(4) 0.6731(4) 0.3383(2) 0.0329(10) Uani d . . 1
H H64 0.4004 0.7552 0.3644 0.039 Uiso calc U R 1
C C65 0.4219(4) 0.6486(4) 0.2635(3) 0.0331(10) Uani d . . 1
H H65 0.4648 0.7143 0.2378 0.04 Uiso calc U R 1
C C66 0.3981(4) 0.5290(4) 0.2260(2) 0.0306(10) Uani d . . 1
H H66 0.427 0.5128 0.1754 0.037 Uiso calc U R 1
C C71 0.0789(5) 0.6793(4) 0.2505(3) 0.0438(12) Uani d . . 1
H H71A 0.1209 0.6616 0.3017 0.053 Uiso calc U R 1
H H71B -0.0038 0.6878 0.2606 0.053 Uiso calc U R 1
Cl Cl1 0.17222(13) 0.81779(11) 0.22677(9) 0.0623(4) Uani d . . 1
Cl Cl2 0.05483(12) 0.55693(11) 0.17043(7) 0.0480(3) Uani d . . 1

loop_
_atom_site_aniso_label
_atom_site_aniso_U_11
_atom_site_aniso_U_22
_atom_site_aniso_U_33
_atom_site_aniso_U_12
_atom_site_aniso_U_13
_atom_site_aniso_U_23
P1 0.0268(6) 0.0242(5) 0.0224(5) 0.0080(5) 0.0001(4) 0.0027(4)
B1 0.017(3) 0.020(2) 0.031(2) 0.0021(18) 0.0043(19) 0.0065(18)
C1 0.051(3) 0.061(3) 0.033(2) 0.019(3) 0.013(2) 0.017(2)
C2 0.033(3) 0.046(3) 0.025(2) 0.010(2) 0.0119(19) 0.0047(19)
C3 0.041(3) 0.026(2) 0.028(2) 0.0101(19) 0.0049(19) -0.0033(17)
C4 0.027(2) 0.0213(19) 0.0239(19) 0.0092(17) 0.0044(17) -0.0005(16)
C5 0.025(2) 0.023(2) 0.030(2) 0.0066(18) 0.0004(18) -0.0024(17)
C6 0.022(2) 0.027(2) 0.028(2) 0.0068(18) 0.0000(18) -0.0041(17)
C7 0.035(3) 0.030(2) 0.037(2) 0.013(2) 0.002(2) -0.0089(19)
C8 0.034(3) 0.037(2) 0.033(2) 0.011(2) 0.004(2) -0.0096(19)
C9 0.038(3) 0.039(2) 0.031(2) 0.012(2) 0.005(2) -0.0077(19)
C10 0.030(3) 0.025(2) 0.036(2) 0.0114(19) -0.0010(19) -0.0012(18)
C11 0.033(3) 0.0187(19) 0.030(2) 0.0062(18) 0.0002(19) -0.0009(17)
C12 0.032(2) 0.0225(19) 0.0217(19) 0.0083(17) 0.0038(17) 0.0034(16)
C13 0.030(2) 0.023(2) 0.0244(19) 0.0076(18) -0.0026(18) 0.0009(16)
C14 0.037(3) 0.032(2) 0.049(3) 0.012(2) 0.006(2) 0.007(2)
C15 0.030(3) 0.0230(19) 0.0238(19) 0.0095(18) 0.0033(18) 0.0044(16)
C21 0.020(2) 0.030(2) 0.0228(19) 0.0077(18) 0.0007(17) 0.0009(16)
C22 0.026(2) 0.024(2) 0.0250(19) 0.0054(17) 0.0026(17) -0.0003(16)
F22 0.0415(16) 0.0300(12) 0.0267(12) 0.0105(11) 0.0116(11) 0.0024(10)
C23 0.031(3) 0.022(2) 0.034(2) 0.0065(18) 0.0028(19) 0.0047(18)
F23 0.0446(16) 0.0261(12) 0.0444(14) 0.0078(11) 0.0130(12) 0.0117(11)
C24 0.025(2) 0.0176(19) 0.040(2) 0.0050(17) -0.0038(19) -0.0071(17)
F24 0.0397(16) 0.0227(12) 0.0492(15) 0.0085(11) 0.0073(12) -0.0041(11)
C25 0.034(3) 0.026(2) 0.026(2) 0.0109(19) -0.0011(18) -0.0048(17)
F25 0.0403(16) 0.0359(13) 0.0299(12) 0.0121(11) 0.0084(11) -0.0054(10)
C26 0.026(2) 0.027(2) 0.025(2) 0.0050(18) -0.0030(17) 0.0048(17)
F26 0.0393(15) 0.0301(12) 0.0253(11) 0.0111(11) 0.0082(10) 0.0058(10)
C31 0.027(2) 0.025(2) 0.0248(19) 0.0073(18) 0.0038(17) -0.0006(17)
C32 0.021(2) 0.032(2) 0.030(2) 0.0088(18) 0.0062(18) 0.0047(18)
F32 0.0329(16) 0.0490(15) 0.0358(13) 0.0088(12) 0.0040(11) 0.0159(12)
C33 0.044(3) 0.040(2) 0.026(2) 0.021(2) 0.000(2) 0.0086(19)
F33 0.0534(18) 0.0606(17) 0.0395(14) 0.0234(14) 0.0059(13) 0.0246(13)
C34 0.031(3) 0.045(3) 0.025(2) 0.021(2) -0.0008(19) 0.0026(19)
F34 0.0449(18) 0.078(2) 0.0367(14) 0.0353(15) -0.0031(12) 0.0153(14)
C35 0.019(2) 0.046(3) 0.030(2) 0.011(2) 0.0036(18) -0.002(2)
F35 0.0244(15) 0.0659(18) 0.0377(14) 0.0126(13) -0.0026(11) 0.0009(13)
C36 0.033(3) 0.028(2) 0.026(2) 0.0100(19) 0.0006(18) -0.0015(17)
F36 0.0278(14) 0.0400(14) 0.0341(13) 0.0020(11) 0.0007(11) 0.0079(11)
C41 0.027(2) 0.0236(19) 0.0260(19) 0.0082(17) 0.0018(18) -0.0013(16)
C42 0.026(3) 0.045(3) 0.036(2) 0.013(2) 0.002(2) 0.010(2)
C43 0.025(3) 0.051(3) 0.047(3) 0.004(2) 0.004(2) 0.014(2)
C44 0.046(3) 0.033(2) 0.038(2) 0.005(2) 0.009(2) 0.007(2)
C45 0.034(3) 0.031(2) 0.034(2) 0.011(2) 0.000(2) 0.0083(19)
C46 0.023(2) 0.028(2) 0.027(2) 0.0063(18) 0.0080(18) 0.0082(17)
C51 0.017(2) 0.042(2) 0.0222(19) 0.0121(18) 0.0066(16) 0.0046(18)
C52 0.032(3) 0.036(2) 0.037(2) 0.015(2) -0.002(2) 0.0005(19)
C53 0.033(3) 0.053(3) 0.037(2) 0.019(2) -0.005(2) -0.009(2)
C54 0.029(3) 0.069(3) 0.028(2) 0.013(2) 0.001(2) 0.010(2)
C55 0.042(3) 0.047(3) 0.039(3) 0.009(2) -0.002(2) 0.018(2)
C56 0.030(3) 0.033(2) 0.034(2) 0.0078(19) 0.0009(19) 0.0110(19)
C61 0.037(3) 0.027(2) 0.0218(19) 0.0146(19) -0.0031(18) 0.0040(16)
C62 0.040(3) 0.031(2) 0.027(2) 0.015(2) 0.0070(19) 0.0070(18)
C63 0.048(3) 0.036(2) 0.0223(19) 0.020(2) 0.0086(19) 0.0018(18)
C64 0.034(3) 0.028(2) 0.032(2) 0.009(2) -0.0047(19) 0.0005(18)
C65 0.039(3) 0.026(2) 0.034(2) 0.0135(19) -0.001(2) 0.0014(18)
C66 0.034(3) 0.029(2) 0.028(2) 0.0113(19) -0.0001(19) 0.0050(18)
C71 0.037(3) 0.047(3) 0.048(3) 0.013(2) 0.008(2) 0.009(2)
Cl1 0.0596(9) 0.0394(7) 0.0733(9) 0.0022(6) -0.0168(7) 0.0130(6)
Cl2 0.0477(8) 0.0425(6) 0.0499(7) 0.0126(6) 0.0014(6) 0.0022(5)

loop_
_atom_type_symbol
_atom_type_description
_atom_type_scat_dispersion_real
_atom_type_scat_dispersion_imag
_atom_type_scat_source
C C 0.0181 0.0091 'International Tables Vol C Tables 4.2.6.8 and 6.1.1.4'
H H 0.0000 0.0000 'International Tables Vol C Tables 4.2.6.8 and 6.1.1.4'
B B 0.0090 0.0039 'International Tables Vol C Tables 4.2.6.8 and 6.1.1.4'
F F 0.0727 0.0534 'International Tables Vol C Tables 4.2.6.8 and 6.1.1.4'
P P 0.2955 0.4335 'International Tables Vol C Tables 4.2.6.8 and 6.1.1.4'
Cl Cl 0.3639 0.7018 'International Tables Vol C Tables 4.2.6.8 and 6.1.1.4'

loop_
_geom_angle_atom_site_label_1
_geom_angle_atom_site_label_2
_geom_angle_atom_site_label_3
_geom_angle
C41 P1 C61 107.83(19)
C41 P1 C51 107.06(18)
C61 P1 C51 108.31(18)
C41 P1 C12 113.32(18)
C61 P1 C12 109.52(19)
C51 P1 C12 110.62(17)
C5 B1 C15 110.3(3)
C5 B1 C21 117.3(3)
C15 B1 C21 108.3(3)
C5 B1 C31 105.8(3)
C15 B1 C31 110.3(3)
C21 B1 C31 104.7(3)
C2 C1 H1A 120.0
C2 C1 H1B 120.0
H1A C1 H1B 120.0
C1 C2 C3 124.9(4)
C1 C2 H2 117.6
C3 C2 H2 117.6
C2 C3 C9 110.0(3)
C2 C3 C4 113.1(4)
C9 C3 C4 111.1(3)
C2 C3 H3 107.5
C9 C3 H3 107.5
C4 C3 H3 107.5
C13 C4 C3 108.7(3)
C13 C4 C5 108.6(3)
C3 C4 C5 112.5(3)
C13 C4 C6 108.1(3)
C3 C4 C6 108.0(3)
C5 C4 C6 110.8(3)
C4 C5 B1 118.9(3)
C4 C5 H5A 107.6
B1 C5 H5A 107.6
C4 C5 H5B 107.6
B1 C5 H5B 107.6
H5A C5 H5B 107.0
C10 C6 C7 115.8(3)
C10 C6 C4 110.1(3)
C7 C6 C4 111.9(3)
C10 C6 H6 106.1
C7 C6 H6 106.1
C4 C6 H6 106.1
C8 C7 C6 112.4(4)
C8 C7 H7A 109.1
C6 C7 H7A 109.1
C8 C7 H7B 109.1
C6 C7 H7B 109.1
H7A C7 H7B 107.9
C9 C8 C7 113.0(3)
C9 C8 H8A 109.0
C7 C8 H8A 109.0
C9 C8 H8B 109.0
C7 C8 H8B 109.0
H8A C8 H8B 107.8
C8 C9 C3 111.1(4)
C8 C9 H9A 109.4
C3 C9 H9A 109.4
C8 C9 H9B 109.4
C3 C9 H9B 109.4
H9A C9 H9B 108.0
C14 C10 C6 125.5(4)
C14 C10 C11 121.3(4)
C6 C10 C11 113.2(3)
C10 C11 C12 109.5(3)
C10 C11 H11A 109.8
C12 C11 H11A 109.8
C10 C11 H11B 109.8
C12 C11 H11B 109.8
H11A C11 H11B 108.2
C13 C12 C15 113.5(3)
C13 C12 C11 108.1(3)
C15 C12 C11 108.9(3)
C13 C12 P1 108.6(3)
C15 C12 P1 109.1(3)
C11 C12 P1 108.6(3)
C12 C13 C4 112.5(3)
C12 C13 H13A 109.1
C4 C13 H13A 109.1
C12 C13 H13B 109.1
C4 C13 H13B 109.1
H13A C13 H13B 107.8
C10 C14 H14A 120.0
C10 C14 H14B 120.0
H14A C14 H14B 120.0
C12 C15 B1 114.3(3)
C12 C15 H15A 108.7
B1 C15 H15A 108.7
C12 C15 H15B 108.7
B1 C15 H15B 108.7
H15A C15 H15B 107.6
C22 C21 C26 112.1(3)
C22 C21 B1 128.1(3)
C26 C21 B1 119.7(3)
F22 C22 C23 113.6(4)
F22 C22 C21 121.4(3)
C23 C22 C21 124.9(4)
F23 C23 C22 121.0(4)
F23 C23 C24 119.6(3)
C22 C23 C24 119.4(4)
F24 C24 C25 122.0(4)
F24 C24 C23 119.9(4)
C25 C24 C23 118.1(3)
F25 C25 C24 119.1(3)
F25 C25 C26 120.4(4)
C24 C25 C26 120.4(4)
F26 C26 C25 115.8(4)
F26 C26 C21 119.2(3)
C25 C26 C21 125.0(4)
C32 C31 C36 111.4(4)
C32 C31 B1 128.8(4)
C36 C31 B1 119.7(4)
F32 C32 C31 121.4(3)
F32 C32 C33 112.9(4)
C31 C32 C33 125.7(4)
F33 C33 C34 119.6(4)
F33 C33 C32 120.6(4)
C34 C33 C32 119.7(4)
F34 C34 C33 120.7(4)
F34 C34 C35 121.1(4)
C33 C34 C35 118.2(4)
F35 C35 C34 119.4(4)
F35 C35 C36 120.7(4)
C34 C35 C36 119.9(4)
F36 C36 C35 115.4(4)
F36 C36 C31 119.5(3)
C35 C36 C31 125.1(4)
C46 C41 C42 118.4(4)
C46 C41 P1 121.4(3)
C42 C41 P1 119.9(3)
C43 C42 C41 120.9(4)
C43 C42 H42 119.6
C41 C42 H42 119.6
C42 C43 C44 119.9(4)
C42 C43 H43 120.0
C44 C43 H43 120.0
C45 C44 C43 119.9(4)
C45 C44 H44 120.0
C43 C44 H44 120.0
C44 C45 C46 120.3(4)
C44 C45 H45 119.8
C46 C45 H45 119.8
C45 C46 C41 120.5(4)
C45 C46 H46 119.7
C41 C46 H46 119.7
C56 C51 C52 118.9(4)
C56 C51 P1 122.0(3)
C52 C51 P1 119.0(3)
C53 C52 C51 119.8(4)
C53 C52 H52 120.1
C51 C52 H52 120.1
C54 C53 C52 120.6(4)
C54 C53 H53 119.7
C52 C53 H53 119.7
C55 C54 C53 120.3(4)
C55 C54 H54 119.9
C53 C54 H54 119.9
C54 C55 C56 119.9(4)
C54 C55 H55 120.0
C56 C55 H55 120.0
C55 C56 C51 120.4(4)
C55 C56 H56 119.8
C51 C56 H56 119.8
C66 C61 C62 119.1(4)
C66 C61 P1 122.0(3)
C62 C61 P1 118.9(3)
C63 C62 C61 119.7(4)
C63 C62 H62 120.2
C61 C62 H62 120.2
C62 C63 C64 121.0(4)
C62 C63 H63 119.5
C64 C63 H63 119.5
C63 C64 C65 119.4(4)
C63 C64 H64 120.3
C65 C64 H64 120.3
C66 C65 C64 120.2(4)
C66 C65 H65 119.9
C64 C65 H65 119.9
C65 C66 C61 120.6(4)
C65 C66 H66 119.7
C61 C66 H66 119.7
Cl2 C71 Cl1 111.5(3)
Cl2 C71 H71A 109.3
Cl1 C71 H71A 109.3
Cl2 C71 H71B 109.3
Cl1 C71 H71B 109.3
H71A C71 H71B 108.0

loop_
_geom_bond_atom_site_label_1
_geom_bond_atom_site_label_2
_geom_bond_distance
P1 C41 1.799(4)
P1 C61 1.806(4)
P1 C51 1.818(4)
P1 C12 1.858(4)
B1 C5 1.640(6)
B1 C15 1.667(6)
B1 C21 1.669(6)
B1 C31 1.680(6)
C1 C2 1.302(6)
C1 H1A 0.95
C1 H1B 0.95
C2 C3 1.509(6)
C2 H2 0.95
C3 C9 1.545(6)
C3 C4 1.558(5)
C3 H3 1.0
C4 C13 1.544(5)
C4 C5 1.561(5)
C4 C6 1.565(5)
C5 H5A 0.99
C5 H5B 0.99
C6 C10 1.500(6)
C6 C7 1.534(6)
C6 H6 1.0
C7 C8 1.520(6)
C7 H7A 0.99
C7 H7B 0.99
C8 C9 1.520(6)
C8 H8A 0.99
C8 H8B 0.99
C9 H9A 0.99
C9 H9B 0.99
C10 C14 1.328(6)
C10 C11 1.509(6)
C11 C12 1.564(5)
C11 H11A 0.99
C11 H11B 0.99
C12 C13 1.528(5)
C12 C15 1.555(5)
C13 H13A 0.99
C13 H13B 0.99
C14 H14A 0.95
C14 H14B 0.95
C15 H15A 0.99
C15 H15B 0.99
C21 C22 1.391(5)
C21 C26 1.394(5)
C22 F22 1.360(4)
C22 C23 1.386(5)
C23 F23 1.351(4)
C23 C24 1.388(6)
C24 F24 1.348(4)
C24 C25 1.365(6)
C25 F25 1.358(4)
C25 C26 1.374(5)
C26 F26 1.353(4)
C31 C32 1.380(5)
C31 C36 1.391(6)
C32 F32 1.375(5)
C32 C33 1.383(5)
C33 F33 1.359(5)
C33 C34 1.363(6)
C34 F34 1.342(4)
C34 C35 1.367(6)
C35 F35 1.350(5)
C35 C36 1.383(6)
C36 F36 1.357(5)
C41 C46 1.395(5)
C41 C42 1.399(6)
C42 C43 1.379(6)
C42 H42 0.95
C43 C44 1.387(6)
C43 H43 0.95
C44 C45 1.381(6)
C44 H44 0.95
C45 C46 1.382(6)
C45 H45 0.95
C46 H46 0.95
C51 C56 1.389(5)
C51 C52 1.392(6)
C52 C53 1.384(6)
C52 H52 0.95
C53 C54 1.371(6)
C53 H53 0.95
C54 C55 1.370(7)
C54 H54 0.95
C55 C56 1.388(6)
C55 H55 0.95
C56 H56 0.95
C61 C66 1.385(6)
C61 C62 1.398(6)
C62 C63 1.379(6)
C62 H62 0.95
C63 C64 1.380(6)
C63 H63 0.95
C64 C65 1.383(6)
C64 H64 0.95
C65 C66 1.382(5)
C65 H65 0.95
C66 H66 0.95
C71 Cl2 1.755(5)
C71 Cl1 1.760(5)
C71 H71A 0.99
C71 H71B 0.99

loop_
_geom_torsion_atom_site_label_1
_geom_torsion_atom_site_label_2
_geom_torsion_atom_site_label_3
_geom_torsion_atom_site_label_4
_geom_torsion
C1 C2 C3 C9 -129.0(5)
C1 C2 C3 C4 106.1(5)
C2 C3 C4 C13 -51.2(4)
C9 C3 C4 C13 -175.4(3)
C2 C3 C4 C5 -171.4(3)
C9 C3 C4 C5 64.3(4)
C2 C3 C4 C6 65.9(4)
C9 C3 C4 C6 -58.4(4)
C13 C4 C5 B1 11.6(5)
C3 C4 C5 B1 132.0(4)
C6 C4 C5 B1 -106.9(4)
C15 B1 C5 C4 34.4(5)
C21 B1 C5 C4 -90.1(4)
C31 B1 C5 C4 153.6(3)
C13 C4 C6 C10 -55.7(4)
C3 C4 C6 C10 -173.2(3)
C5 C4 C6 C10 63.1(4)
C13 C4 C6 C7 174.0(3)
C3 C4 C6 C7 56.5(4)
C5 C4 C6 C7 -67.1(4)
C10 C6 C7 C8 178.9(3)
C4 C6 C7 C8 -53.8(4)
C6 C7 C8 C9 51.8(5)
C7 C8 C9 C3 -53.4(5)
C2 C3 C9 C8 -68.4(5)
C4 C3 C9 C8 57.6(4)
C7 C6 C10 C14 7.7(6)
C4 C6 C10 C14 -120.5(4)
C7 C6 C10 C11 -173.5(3)
C4 C6 C10 C11 58.4(4)
C14 C10 C11 C12 119.9(4)
C6 C10 C11 C12 -59.0(4)
C10 C11 C12 C13 57.3(4)
C10 C11 C12 C15 -66.3(4)
C10 C11 C12 P1 175.0(3)
C41 P1 C12 C13 165.7(2)
C61 P1 C12 C13 -73.9(3)
C51 P1 C12 C13 45.4(3)
C41 P1 C12 C15 -70.2(3)
C61 P1 C12 C15 50.3(3)
C51 P1 C12 C15 169.6(3)
C41 P1 C12 C11 48.4(3)
C61 P1 C12 C11 168.8(3)
C51 P1 C12 C11 -71.9(3)
C15 C12 C13 C4 61.4(4)
C11 C12 C13 C4 -59.5(4)
P1 C12 C13 C4 -177.1(2)
C3 C4 C13 C12 175.7(3)
C5 C4 C13 C12 -61.7(4)
C6 C4 C13 C12 58.6(4)
C13 C12 C15 B1 -8.6(4)
C11 C12 C15 B1 111.8(4)
P1 C12 C15 B1 -129.8(3)
C5 B1 C15 C12 -35.6(4)
C21 B1 C15 C12 93.9(4)
C31 B1 C15 C12 -152.1(3)
C5 B1 C21 C22 4.4(6)
C15 B1 C21 C22 -121.1(4)
C31 B1 C21 C22 121.2(4)
C5 B1 C21 C26 -172.9(3)
C15 B1 C21 C26 61.6(4)
C31 B1 C21 C26 -56.1(5)
C26 C21 C22 F22 -178.4(3)
B1 C21 C22 F22 4.1(6)
C26 C21 C22 C23 0.2(6)
B1 C21 C22 C23 -177.3(4)
F22 C22 C23 F23 -0.9(5)
C21 C22 C23 F23 -179.6(4)
F22 C22 C23 C24 179.2(3)
C21 C22 C23 C24 0.6(6)
F23 C23 C24 F24 1.3(6)
C22 C23 C24 F24 -178.9(4)
F23 C23 C24 C25 179.5(4)
C22 C23 C24 C25 -0.7(6)
F24 C24 C25 F25 -0.4(6)
C23 C24 C25 F25 -178.6(3)
F24 C24 C25 C26 178.3(4)
C23 C24 C25 C26 0.1(6)
F25 C25 C26 F26 -1.3(5)
C24 C25 C26 F26 180.0(3)
F25 C25 C26 C21 179.4(4)
C24 C25 C26 C21 0.7(7)
C22 C21 C26 F26 179.9(3)
B1 C21 C26 F26 -2.4(5)
C22 C21 C26 C25 -0.8(6)
B1 C21 C26 C25 176.9(4)
C5 B1 C31 C32 -119.4(4)
C15 B1 C31 C32 -0.2(6)
C21 B1 C31 C32 116.1(4)
C5 B1 C31 C36 57.3(4)
C15 B1 C31 C36 176.6(3)
C21 B1 C31 C36 -67.1(4)
C36 C31 C32 F32 174.8(3)
B1 C31 C32 F32 -8.3(6)
C36 C31 C32 C33 -2.8(6)
B1 C31 C32 C33 174.2(4)
F32 C32 C33 F33 1.3(5)
C31 C32 C33 F33 179.0(4)
F32 C32 C33 C34 -176.1(4)
C31 C32 C33 C34 1.7(7)
F33 C33 C34 F34 2.9(6)
C32 C33 C34 F34 -179.8(4)
F33 C33 C34 C35 -177.1(4)
C32 C33 C34 C35 0.3(6)
F34 C34 C35 F35 -0.8(6)
C33 C34 C35 F35 179.2(4)
F34 C34 C35 C36 179.3(4)
C33 C34 C35 C36 -0.7(6)
F35 C35 C36 F36 -0.7(6)
C34 C35 C36 F36 179.2(3)
F35 C35 C36 C31 179.5(4)
C34 C35 C36 C31 -0.7(6)
C32 C31 C36 F36 -177.6(3)
B1 C31 C36 F36 5.1(5)
C32 C31 C36 C35 2.2(6)
B1 C31 C36 C35 -175.0(4)
C61 P1 C41 C46 -86.7(3)
C51 P1 C41 C46 156.9(3)
C12 P1 C41 C46 34.7(4)
C61 P1 C41 C42 86.7(3)
C51 P1 C41 C42 -29.7(4)
C12 P1 C41 C42 -151.9(3)
C46 C41 C42 C43 -0.8(6)
P1 C41 C42 C43 -174.4(3)
C41 C42 C43 C44 -0.4(7)
C42 C43 C44 C45 0.9(7)
C43 C44 C45 C46 -0.3(6)
C44 C45 C46 C41 -0.9(6)
C42 C41 C46 C45 1.4(6)
P1 C41 C46 C45 174.9(3)
C41 P1 C51 C56 123.7(4)
C61 P1 C51 C56 7.7(4)
C12 P1 C51 C56 -112.4(4)
C41 P1 C51 C52 -59.9(4)
C61 P1 C51 C52 -175.9(3)
C12 P1 C51 C52 64.0(4)
C56 C51 C52 C53 2.6(7)
P1 C51 C52 C53 -173.9(3)
C51 C52 C53 C54 -0.9(7)
C52 C53 C54 C55 -1.8(8)
C53 C54 C55 C56 2.6(8)
C54 C55 C56 C51 -0.8(7)
C52 C51 C56 C55 -1.8(7)
P1 C51 C56 C55 174.6(3)
C41 P1 C61 C66 -169.2(3)
C51 P1 C61 C66 -53.7(4)
C12 P1 C61 C66 67.1(4)
C41 P1 C61 C62 9.7(4)
C51 P1 C61 C62 125.3(3)
C12 P1 C61 C62 -114.0(3)
C66 C61 C62 C63 0.4(6)
P1 C61 C62 C63 -178.5(3)
C61 C62 C63 C64 0.8(6)
C62 C63 C64 C65 -0.7(6)
C63 C64 C65 C66 -0.6(6)
C64 C65 C66 C61 1.9(6)
C62 C61 C66 C65 -1.7(6)
P1 C61 C66 C65 177.2(3)
